data_2228457
loop_
_publ_author_name
'Zhang, Xiao-Meng'
'Zhang, Cang'
'Zhang, Wen-Ping'
'Liu, Xiao-Rong'

_publ_section_title
;
 4-(3-Fluoro-4-methoxyphenyl)-1-(4-methoxyphenyl)-5-(3,4,5-trimethoxyphenyl)-1<i>H</i>-imidazole
;
_journal_coeditor_code LH5129
_journal_issue 12
_journal_name_full 'Acta Crystallographica Section E'
_journal_page_first o3084
_journal_paper_doi 10.1107/S160053681004465X
_journal_volume 66
_journal_year 2010
_chemical_formula_iupac 'C26 H25 F N2 O5'
_chemical_formula_moiety 'C26 H25 F N2 O5'
_chemical_formula_sum 'C26 H25 F N2 O5'
_chemical_formula_weight 464.48
_chemical_name_systematic
;
4-(3-Fluoro-4-methoxyphenyl)-1-(4-methoxyphenyl)-5-(3,4,5-trimethoxyphenyl)-
1<i>H</i>-imidazole
;
_space_group_IT_number 2
_symmetry_cell_setting triclinic
_symmetry_space_group_name_Hall '-P 1'
_symmetry_space_group_name_H-M 'P -1'
_atom_sites_solution_hydrogens geom
_atom_sites_solution_primary direct
_atom_sites_solution_secondary difmap
_audit_creation_method SHELXL-97
_cell_angle_alpha 104.76(3)
_cell_angle_beta 109.81(3)
_cell_angle_gamma 91.45(3)
_cell_formula_units_Z 2
_cell_length_a 9.795(2)
_cell_length_b 10.202(2)
_cell_length_c 13.008(3)
_cell_measurement_reflns_used 25
_cell_measurement_temperature 293(2)
_cell_measurement_theta_max 13
_cell_measurement_theta_min 9
_cell_volume 1173.7(5)
_computing_cell_refinement 'CAD-4 EXPRESS (Enraf--Nonius, 1994)'
_computing_data_collection 'CAD-4 EXPRESS (Enraf--Nonius, 1994)'
_computing_data_reduction 'XCAD4 (Harms & Wocadlo, 1995)'
_computing_molecular_graphics 'SHELXL97 (Sheldrick, 2008)'
_computing_publication_material 'SHELXL97 (Sheldrick, 2008)'
_computing_structure_refinement 'SHELXL97 (Sheldrick, 2008)'
_computing_structure_solution 'SHELXS97 (Sheldrick, 2008)'
_diffrn_ambient_temperature 293(2)
_diffrn_measured_fraction_theta_full 0.999
_diffrn_measured_fraction_theta_max 0.999
_diffrn_measurement_device_type 'Enraf--Nonius CAD-4'
_diffrn_measurement_method \w/-2\q
_diffrn_radiation_monochromator graphite
_diffrn_radiation_source 'fine-focus sealed tube'
_diffrn_radiation_type MoK\a
_diffrn_radiation_wavelength 0.71073
_diffrn_reflns_av_R_equivalents 0.0235
_diffrn_reflns_av_sigmaI/netI 0.0408
_diffrn_reflns_limit_h_max 11
_diffrn_reflns_limit_h_min 0
_diffrn_reflns_limit_k_max 12
_diffrn_reflns_limit_k_min -12
_diffrn_reflns_limit_l_max 14
_diffrn_reflns_limit_l_min -15
_diffrn_reflns_number 4540
_diffrn_reflns_theta_full 25.28
_diffrn_reflns_theta_max 25.28
_diffrn_reflns_theta_min 1.73
_diffrn_standards_decay_% 1
_diffrn_standards_interval_count 200
_diffrn_standards_interval_time 120
_diffrn_standards_number 3
_exptl_absorpt_coefficient_mu 0.097
_exptl_absorpt_correction_T_max 0.9809
_exptl_absorpt_correction_T_min 0.9716
_exptl_absorpt_correction_type psi-scan
_exptl_absorpt_process_details '(North <i>et al.</i>, 1968)'
_exptl_crystal_colour colourless
_exptl_crystal_density_diffrn 1.314
_exptl_crystal_density_method 'not measured'
_exptl_crystal_description block
_exptl_crystal_F_000 488
_exptl_crystal_size_max 0.30
_exptl_crystal_size_mid 0.20
_exptl_crystal_size_min 0.20
_refine_diff_density_max 0.232
_refine_diff_density_min -0.243
_refine_ls_extinction_coef 0.063(5)
_refine_ls_extinction_expression Fc^*^=kFc[1+0.001xFc^2^\l^3^/sin(2\q)]^-1/4^
_refine_ls_extinction_method 'SHELXL97 (Sheldrick, 2008)'
_refine_ls_goodness_of_fit_ref 1.000
_refine_ls_hydrogen_treatment constr
_refine_ls_matrix_type full
_refine_ls_number_parameters 308
_refine_ls_number_reflns 4269
_refine_ls_number_restraints 0
_refine_ls_restrained_S_all 1.000
_refine_ls_R_factor_all 0.0926
_refine_ls_R_factor_gt 0.0555
_refine_ls_shift/su_max 0.000
_refine_ls_shift/su_mean 0.000
_refine_ls_structure_factor_coef Fsqd
_refine_ls_weighting_details 'calc w=1/[\s^2^(Fo^2^)+(0.0700P)^2^+1.1000P] where P=(Fo^2^+2Fc^2^)/3'
_refine_ls_weighting_scheme calc
_refine_ls_wR_factor_gt 0.1315
_refine_ls_wR_factor_ref 0.1778
_reflns_number_gt 2838
_reflns_number_total 4269
_reflns_threshold_expression I>2\s(I)
_cod_data_source_file lh5129.cif
_cod_data_source_block I
_cod_original_cell_volume 1173.7(4)
_cod_database_code 2228457
_cod_database_fobs_code 2228457

loop_
_symmetry_equiv_pos_as_xyz
'x, y, z'
'-x, -y, -z'

loop_
_atom_site_type_symbol
_atom_site_label
_atom_site_fract_x
_atom_site_fract_y
_atom_site_fract_z
_atom_site_U_iso_or_equiv
_atom_site_adp_type
_atom_site_calc_flag
_atom_site_refinement_flags
_atom_site_occupancy
_atom_site_disorder_assembly
_atom_site_disorder_group
F F -0.1298(3) 0.7973(2) -0.06705(17) 0.0787(7) Uani d . 1 . .
N N1 0.2523(3) 0.9865(2) 0.5152(2) 0.0456(6) Uani d . 1 . .
O O1 0.5861(3) 1.1432(3) 0.9767(2) 0.0814(8) Uani d . 1 . .
C C1 0.5238(6) 1.2059(5) 1.0579(3) 0.0915(14) Uani d . 1 . .
H H1A 0.5975 1.2293 1.1327 0.137 Uiso calc R 1 . .
H H1B 0.4460 1.1437 1.0543 0.137 Uiso calc R 1 . .
H H1C 0.4859 1.2872 1.0417 0.137 Uiso calc R 1 . .
N N2 0.1490(3) 1.0175(2) 0.3441(2) 0.0504(7) Uani d . 1 . .
O O2 -0.2366(3) 0.5452(3) -0.0943(2) 0.0697(7) Uani d . 1 . .
C C2 0.4976(4) 1.1028(3) 0.8645(3) 0.0549(8) Uani d . 1 . .
O O3 0.3163(3) 0.3936(2) 0.44874(19) 0.0619(7) Uani d . 1 . .
C C3 0.5629(4) 1.0514(4) 0.7881(3) 0.0702(11) Uani d . 1 . .
H H3A 0.6625 1.0436 0.8141 0.084 Uiso calc R 1 . .
O O4 0.2214(3) 0.4035(2) 0.61811(19) 0.0558(6) Uani d . 1 . .
C C4 0.4832(4) 1.0104(4) 0.6723(3) 0.0607(9) Uani d . 1 . .
H H4A 0.5287 0.9753 0.6207 0.073 Uiso calc R 1 . .
O O5 0.1123(3) 0.6229(2) 0.7079(2) 0.0610(7) Uani d . 1 . .
C C5 0.3357(3) 1.0222(3) 0.6343(3) 0.0447(7) Uani d . 1 . .
C C6 0.2704(4) 1.0724(3) 0.7116(3) 0.0544(8) Uani d . 1 . .
H H6A 0.1707 1.0795 0.6861 0.065 Uiso calc R 1 . .
C C7 0.3502(4) 1.1125(3) 0.8265(3) 0.0575(9) Uani d . 1 . .
H H7A 0.3046 1.1462 0.8782 0.069 Uiso calc R 1 . .
C C8 0.1876(3) 0.8580(3) 0.4414(2) 0.0423(7) Uani d . 1 . .
C C9 0.1239(3) 0.8803(3) 0.3364(3) 0.0429(7) Uani d . 1 . .
C C10 0.2242(4) 1.0762(3) 0.4503(3) 0.0520(8) Uani d . 1 . .
H H10A 0.2557 1.1694 0.4795 0.062 Uiso calc R 1 . .
C C11 0.0325(3) 0.7870(3) 0.2272(3) 0.0432(7) Uani d . 1 . .
C C12 -0.0271(4) 0.6560(3) 0.2128(3) 0.0491(8) Uani d . 1 . .
H H12A -0.0059 0.6230 0.2762 0.059 Uiso calc R 1 . .
C C13 -0.1153(4) 0.5736(3) 0.1099(3) 0.0552(8) Uani d . 1 . .
H H13A -0.1527 0.4864 0.1045 0.066 Uiso calc R 1 . .
C C14 -0.1503(4) 0.6184(3) 0.0124(3) 0.0528(8) Uani d . 1 . .
C C15 -0.0923(4) 0.7503(3) 0.0273(3) 0.0516(8) Uani d . 1 . .
C C16 -0.0043(4) 0.8328(3) 0.1282(3) 0.0482(8) Uani d . 1 . .
H H16A 0.0325 0.9199 0.1331 0.058 Uiso calc R 1 . .
C C17 -0.2849(5) 0.4069(4) -0.1106(3) 0.0742(11) Uani d . 1 . .
H H17A -0.3444 0.3664 -0.1890 0.111 Uiso calc R 1 . .
H H17B -0.3412 0.4023 -0.0636 0.111 Uiso calc R 1 . .
H H17C -0.2018 0.3582 -0.0901 0.111 Uiso calc R 1 . .
C C18 0.1942(3) 0.7367(3) 0.4859(2) 0.0424(7) Uani d . 1 . .
C C19 0.1424(3) 0.7387(3) 0.5724(3) 0.0464(7) Uani d . 1 . .
H H19A 0.0995 0.8133 0.5999 0.056 Uiso calc R 1 . .
C C20 0.1548(3) 0.6278(3) 0.6190(3) 0.0455(7) Uani d . 1 . .
C C21 0.2126(3) 0.5149(3) 0.5745(3) 0.0444(7) Uani d . 1 . .
C C22 0.2609(3) 0.5107(3) 0.4851(3) 0.0457(7) Uani d . 1 . .
C C23 0.2545(3) 0.6233(3) 0.4415(3) 0.0451(7) Uani d . 1 . .
H H23A 0.2901 0.6227 0.3836 0.054 Uiso calc R 1 . .
C C24 0.3521(5) 0.3753(4) 0.3498(3) 0.0719(11) Uani d . 1 . .
H H24A 0.3897 0.2894 0.3341 0.108 Uiso calc R 1 . .
H H24B 0.4248 0.4480 0.3616 0.108 Uiso calc R 1 . .
H H24C 0.2661 0.3761 0.2865 0.108 Uiso calc R 1 . .
C C25 0.3515(5) 0.4118(4) 0.7100(3) 0.0786(12) Uani d . 1 . .
H H25A 0.3507 0.3318 0.7359 0.118 Uiso calc R 1 . .
H H25B 0.3595 0.4915 0.7708 0.118 Uiso calc R 1 . .
H H25C 0.4334 0.4176 0.6859 0.118 Uiso calc R 1 . .
C C26 0.0553(5) 0.7381(4) 0.7569(4) 0.0830(13) Uani d . 1 . .
H H26A 0.0299 0.7219 0.8181 0.125 Uiso calc R 1 . .
H H26B -0.0302 0.7540 0.7002 0.125 Uiso calc R 1 . .
H H26C 0.1276 0.8166 0.7858 0.125 Uiso calc R 1 . .

loop_
_atom_site_aniso_label
_atom_site_aniso_U_11
_atom_site_aniso_U_22
_atom_site_aniso_U_33
_atom_site_aniso_U_12
_atom_site_aniso_U_13
_atom_site_aniso_U_23
F 0.1042(17) 0.0838(15) 0.0550(12) 0.0114(13) 0.0226(12) 0.0389(11)
N1 0.0594(16) 0.0340(13) 0.0464(15) 0.0092(11) 0.0185(13) 0.0167(11)
O1 0.0788(19) 0.0852(19) 0.0605(17) 0.0057(15) 0.0072(15) 0.0113(14)
C1 0.123(4) 0.085(3) 0.052(2) 0.019(3) 0.024(3) 0.005(2)
N2 0.0684(18) 0.0358(13) 0.0547(17) 0.0137(12) 0.0234(14) 0.0232(12)
O2 0.0814(18) 0.0646(16) 0.0522(15) 0.0070(13) 0.0110(13) 0.0156(12)
C2 0.061(2) 0.0477(19) 0.0484(19) 0.0045(16) 0.0119(17) 0.0108(15)
O3 0.1000(19) 0.0350(12) 0.0610(15) 0.0220(12) 0.0352(14) 0.0209(10)
C3 0.049(2) 0.083(3) 0.071(3) 0.0134(19) 0.0136(19) 0.020(2)
O4 0.0710(15) 0.0387(11) 0.0615(14) 0.0044(10) 0.0172(12) 0.0295(10)
C4 0.060(2) 0.065(2) 0.062(2) 0.0126(17) 0.0282(19) 0.0176(18)
O5 0.0809(17) 0.0573(14) 0.0681(15) 0.0218(12) 0.0422(13) 0.0346(12)
C5 0.0514(19) 0.0316(15) 0.0519(18) 0.0052(13) 0.0165(15) 0.0155(13)
C6 0.0480(19) 0.054(2) 0.061(2) 0.0133(15) 0.0212(17) 0.0119(16)
C7 0.065(2) 0.054(2) 0.054(2) 0.0107(17) 0.0245(18) 0.0133(16)
C8 0.0473(17) 0.0326(15) 0.0496(18) 0.0093(13) 0.0179(14) 0.0149(13)
C9 0.0481(18) 0.0360(15) 0.0533(18) 0.0134(13) 0.0222(15) 0.0211(14)
C10 0.071(2) 0.0333(16) 0.057(2) 0.0118(15) 0.0236(18) 0.0201(15)
C11 0.0494(18) 0.0431(17) 0.0466(17) 0.0145(14) 0.0221(14) 0.0212(14)
C12 0.059(2) 0.0487(18) 0.0434(18) 0.0085(15) 0.0148(15) 0.0235(15)
C13 0.058(2) 0.0478(19) 0.057(2) 0.0069(16) 0.0150(17) 0.0185(16)
C14 0.053(2) 0.058(2) 0.0455(19) 0.0140(16) 0.0131(16) 0.0155(16)
C15 0.066(2) 0.059(2) 0.0451(19) 0.0219(17) 0.0278(17) 0.0281(16)
C16 0.059(2) 0.0453(17) 0.0514(19) 0.0146(15) 0.0286(16) 0.0203(15)
C17 0.074(3) 0.064(2) 0.067(2) 0.009(2) 0.009(2) 0.0104(19)
C18 0.0471(17) 0.0318(15) 0.0469(17) 0.0044(13) 0.0122(14) 0.0149(13)
C19 0.0529(19) 0.0378(16) 0.0532(18) 0.0113(14) 0.0210(15) 0.0177(14)
C20 0.0471(18) 0.0424(17) 0.0512(18) 0.0032(14) 0.0172(15) 0.0207(14)
C21 0.0501(18) 0.0338(15) 0.0476(17) 0.0015(13) 0.0099(14) 0.0194(13)
C22 0.0550(19) 0.0325(15) 0.0460(17) 0.0070(13) 0.0115(15) 0.0138(13)
C23 0.0574(19) 0.0376(16) 0.0449(17) 0.0096(14) 0.0184(15) 0.0187(13)
C24 0.107(3) 0.052(2) 0.069(2) 0.026(2) 0.045(2) 0.0175(18)
C25 0.082(3) 0.073(3) 0.081(3) 0.006(2) 0.005(2) 0.053(2)
C26 0.108(3) 0.092(3) 0.094(3) 0.049(3) 0.067(3) 0.056(3)

loop_
_atom_type_symbol
_atom_type_description
_atom_type_scat_dispersion_real
_atom_type_scat_dispersion_imag
_atom_type_scat_source
C C 0.0033 0.0016 'International Tables Vol C Tables 4.2.6.8 and 6.1.1.4'
H H 0.0000 0.0000 'International Tables Vol C Tables 4.2.6.8 and 6.1.1.4'
N N 0.0061 0.0033 'International Tables Vol C Tables 4.2.6.8 and 6.1.1.4'
O O 0.0106 0.0060 'International Tables Vol C Tables 4.2.6.8 and 6.1.1.4'
F F 0.0171 0.0103 'International Tables Vol C Tables 4.2.6.8 and 6.1.1.4'

loop_
_geom_angle_atom_site_label_1
_geom_angle_atom_site_label_2
_geom_angle_atom_site_label_3
_geom_angle_site_symmetry_1
_geom_angle_site_symmetry_3
_geom_angle
_geom_angle_publ_flag
C10 N1 C8 . . 106.4(2) ?
C10 N1 C5 . . 124.9(3) ?
C8 N1 C5 . . 128.6(2) ?
C2 O1 C1 . . 118.1(3) ?
O1 C1 H1A . . 109.5 ?
O1 C1 H1B . . 109.5 ?
H1A C1 H1B . . 109.5 ?
O1 C1 H1C . . 109.5 ?
H1A C1 H1C . . 109.5 ?
H1B C1 H1C . . 109.5 ?
C10 N2 C9 . . 105.5(2) ?
C14 O2 C17 . . 117.4(3) ?
C3 C2 O1 . . 116.5(3) ?
C3 C2 C7 . . 119.7(3) ?
O1 C2 C7 . . 123.8(3) ?
C22 O3 C24 . . 118.2(2) ?
C2 C3 C4 . . 120.9(3) ?
C2 C3 H3A . . 119.5 ?
C4 C3 H3A . . 119.5 ?
C21 O4 C25 . . 113.7(2) ?
C5 C4 C3 . . 119.3(3) ?
C5 C4 H4A . . 120.4 ?
C3 C4 H4A . . 120.4 ?
C20 O5 C26 . . 117.6(3) ?
C6 C5 C4 . . 119.5(3) ?
C6 C5 N1 . . 120.1(3) ?
C4 C5 N1 . . 120.4(3) ?
C5 C6 C7 . . 120.9(3) ?
C5 C6 H6A . . 119.6 ?
C7 C6 H6A . . 119.6 ?
C2 C7 C6 . . 119.7(3) ?
C2 C7 H7A . . 120.1 ?
C6 C7 H7A . . 120.1 ?
C9 C8 N1 . . 104.9(2) ?
C9 C8 C18 . . 134.8(3) ?
N1 C8 C18 . . 120.2(3) ?
C8 C9 N2 . . 110.4(3) ?
C8 C9 C11 . . 130.6(3) ?
N2 C9 C11 . . 118.9(3) ?
N2 C10 N1 . . 112.8(3) ?
N2 C10 H10A . . 123.6 ?
N1 C10 H10A . . 123.6 ?
C12 C11 C16 . . 116.3(3) ?
C12 C11 C9 . . 124.6(3) ?
C16 C11 C9 . . 119.0(3) ?
C13 C12 C11 . . 122.8(3) ?
C13 C12 H12A . . 118.6 ?
C11 C12 H12A . . 118.6 ?
C12 C13 C14 . . 120.7(3) ?
C12 C13 H13A . . 119.6 ?
C14 C13 H13A . . 119.6 ?
O2 C14 C15 . . 117.8(3) ?
O2 C14 C13 . . 125.8(3) ?
C15 C14 C13 . . 116.4(3) ?
C16 C15 F . . 119.4(3) ?
C16 C15 C14 . . 123.6(3) ?
F C15 C14 . . 117.0(3) ?
C15 C16 C11 . . 120.1(3) ?
C15 C16 H16A . . 120.0 ?
C11 C16 H16A . . 120.0 ?
O2 C17 H17A . . 109.5 ?
O2 C17 H17B . . 109.5 ?
H17A C17 H17B . . 109.5 ?
O2 C17 H17C . . 109.5 ?
H17A C17 H17C . . 109.5 ?
H17B C17 H17C . . 109.5 ?
C19 C18 C23 . . 120.5(3) ?
C19 C18 C8 . . 119.3(3) ?
C23 C18 C8 . . 120.1(3) ?
C18 C19 C20 . . 119.9(3) ?
C18 C19 H19A . . 120.1 ?
C20 C19 H19A . . 120.1 ?
O5 C20 C21 . . 116.2(3) ?
O5 C20 C19 . . 124.1(3) ?
C21 C20 C19 . . 119.7(3) ?
C20 C21 O4 . . 120.0(3) ?
C20 C21 C22 . . 120.6(3) ?
O4 C21 C22 . . 119.4(3) ?
O3 C22 C21 . . 115.0(3) ?
O3 C22 C23 . . 125.1(3) ?
C21 C22 C23 . . 119.8(3) ?
C18 C23 C22 . . 119.3(3) ?
C18 C23 H23A . . 120.3 ?
C22 C23 H23A . . 120.3 ?
O3 C24 H24A . . 109.5 ?
O3 C24 H24B . . 109.5 ?
H24A C24 H24B . . 109.5 ?
O3 C24 H24C . . 109.5 ?
H24A C24 H24C . . 109.5 ?
H24B C24 H24C . . 109.5 ?
O4 C25 H25A . . 109.5 ?
O4 C25 H25B . . 109.5 ?
H25A C25 H25B . . 109.5 ?
O4 C25 H25C . . 109.5 ?
H25A C25 H25C . . 109.5 ?
H25B C25 H25C . . 109.5 ?
O5 C26 H26A . . 109.5 ?
O5 C26 H26B . . 109.5 ?
H26A C26 H26B . . 109.5 ?
O5 C26 H26C . . 109.5 ?
H26A C26 H26C . . 109.5 ?
H26B C26 H26C . . 109.5 ?

loop_
_geom_bond_atom_site_label_1
_geom_bond_atom_site_label_2
_geom_bond_site_symmetry_2
_geom_bond_distance
_geom_bond_publ_flag
F C15 . 1.369(3) ?
N1 C10 . 1.369(4) ?
N1 C8 . 1.395(4) ?
N1 C5 . 1.429(4) ?
O1 C2 . 1.367(4) ?
O1 C1 . 1.418(5) ?
C1 H1A . 0.9600 ?
C1 H1B . 0.9600 ?
C1 H1C . 0.9600 ?
N2 C10 . 1.295(4) ?
N2 C9 . 1.388(4) ?
O2 C14 . 1.358(4) ?
O2 C17 . 1.417(4) ?
C2 C3 . 1.361(5) ?
C2 C7 . 1.374(5) ?
O3 C22 . 1.365(4) ?
O3 C24 . 1.415(4) ?
C3 C4 . 1.385(5) ?
C3 H3A . 0.9300 ?
O4 C21 . 1.386(3) ?
O4 C25 . 1.404(4) ?
C4 C5 . 1.380(5) ?
C4 H4A . 0.9300 ?
O5 C20 . 1.366(4) ?
O5 C26 . 1.411(4) ?
C5 C6 . 1.367(4) ?
C6 C7 . 1.376(5) ?
C6 H6A . 0.9300 ?
C7 H7A . 0.9300 ?
C8 C9 . 1.377(4) ?
C8 C18 . 1.488(4) ?
C9 C11 . 1.459(4) ?
C10 H10A . 0.9300 ?
C11 C12 . 1.387(4) ?
C11 C16 . 1.416(4) ?
C12 C13 . 1.360(4) ?
C12 H12A . 0.9300 ?
C13 C14 . 1.394(4) ?
C13 H13A . 0.9300 ?
C14 C15 . 1.387(5) ?
C15 C16 . 1.345(5) ?
C16 H16A . 0.9300 ?
C17 H17A . 0.9600 ?
C17 H17B . 0.9600 ?
C17 H17C . 0.9600 ?
C18 C19 . 1.379(4) ?
C18 C23 . 1.395(4) ?
C19 C20 . 1.403(4) ?
C19 H19A . 0.9300 ?
C20 C21 . 1.377(4) ?
C21 C22 . 1.389(4) ?
C22 C23 . 1.398(4) ?
C23 H23A . 0.9300 ?
C24 H24A . 0.9600 ?
C24 H24B . 0.9600 ?
C24 H24C . 0.9600 ?
C25 H25A . 0.9600 ?
C25 H25B . 0.9600 ?
C25 H25C . 0.9600 ?
C26 H26A . 0.9600 ?
C26 H26B . 0.9600 ?
C26 H26C . 0.9600 ?

loop_
_geom_hbond_atom_site_label_D
_geom_hbond_atom_site_label_H
_geom_hbond_atom_site_label_A
_geom_hbond_site_symmetry_A
_geom_hbond_distance_DH
_geom_hbond_distance_HA
_geom_hbond_distance_DA
_geom_hbond_angle_DHA
C10 H10A O3 1_565 0.93 2.51 3.346(4) 150
C26 H26A F 1_556 0.96 2.52 3.326(6) 142

loop_
_geom_torsion_atom_site_label_1
_geom_torsion_atom_site_label_2
_geom_torsion_atom_site_label_3
_geom_torsion_atom_site_label_4
_geom_torsion_site_symmetry_1
_geom_torsion_site_symmetry_2
_geom_torsion_site_symmetry_3
_geom_torsion_site_symmetry_4
_geom_torsion
_geom_torsion_publ_flag
C1 O1 C2 C3 . . . . 175.7(4) ?
C1 O1 C2 C7 . . . . -3.7(5) ?
O1 C2 C3 C4 . . . . -178.6(3) ?
C7 C2 C3 C4 . . . . 0.9(6) ?
C2 C3 C4 C5 . . . . 0.1(6) ?
C3 C4 C5 C6 . . . . -0.9(5) ?
C3 C4 C5 N1 . . . . 177.2(3) ?
C10 N1 C5 C6 . . . . 83.9(4) ?
C8 N1 C5 C6 . . . . -97.9(4) ?
C10 N1 C5 C4 . . . . -94.1(4) ?
C8 N1 C5 C4 . . . . 84.1(4) ?
C4 C5 C6 C7 . . . . 0.7(5) ?
N1 C5 C6 C7 . . . . -177.3(3) ?
C3 C2 C7 C6 . . . . -1.1(5) ?
O1 C2 C7 C6 . . . . 178.4(3) ?
C5 C6 C7 C2 . . . . 0.3(5) ?
C10 N1 C8 C9 . . . . -0.3(3) ?
C5 N1 C8 C9 . . . . -178.7(3) ?
C10 N1 C8 C18 . . . . -178.2(3) ?
C5 N1 C8 C18 . . . . 3.4(5) ?
N1 C8 C9 N2 . . . . 0.5(3) ?
C18 C8 C9 N2 . . . . 177.9(3) ?
N1 C8 C9 C11 . . . . -175.5(3) ?
C18 C8 C9 C11 . . . . 2.0(6) ?
C10 N2 C9 C8 . . . . -0.5(4) ?
C10 N2 C9 C11 . . . . 176.0(3) ?
C9 N2 C10 N1 . . . . 0.4(4) ?
C8 N1 C10 N2 . . . . -0.1(4) ?
C5 N1 C10 N2 . . . . 178.5(3) ?
C8 C9 C11 C12 . . . . 10.4(5) ?
N2 C9 C11 C12 . . . . -165.3(3) ?
C8 C9 C11 C16 . . . . -172.2(3) ?
N2 C9 C11 C16 . . . . 12.1(4) ?
C16 C11 C12 C13 . . . . 0.6(5) ?
C9 C11 C12 C13 . . . . 178.1(3) ?
C11 C12 C13 C14 . . . . 0.0(5) ?
C17 O2 C14 C15 . . . . 174.6(3) ?
C17 O2 C14 C13 . . . . -6.2(5) ?
C12 C13 C14 O2 . . . . 179.9(3) ?
C12 C13 C14 C15 . . . . -1.0(5) ?
O2 C14 C15 C16 . . . . -179.3(3) ?
C13 C14 C15 C16 . . . . 1.4(5) ?
O2 C14 C15 F . . . . 1.4(5) ?
C13 C14 C15 F . . . . -177.9(3) ?
F C15 C16 C11 . . . . 178.4(3) ?
C14 C15 C16 C11 . . . . -0.9(5) ?
C12 C11 C16 C15 . . . . -0.1(4) ?
C9 C11 C16 C15 . . . . -177.8(3) ?
C9 C8 C18 C19 . . . . -121.5(4) ?
N1 C8 C18 C19 . . . . 55.6(4) ?
C9 C8 C18 C23 . . . . 59.6(5) ?
N1 C8 C18 C23 . . . . -123.3(3) ?
C23 C18 C19 C20 . . . . 2.1(5) ?
C8 C18 C19 C20 . . . . -176.8(3) ?
C26 O5 C20 C21 . . . . 178.7(3) ?
C26 O5 C20 C19 . . . . -1.3(5) ?
C18 C19 C20 O5 . . . . 177.2(3) ?
C18 C19 C20 C21 . . . . -2.9(5) ?
O5 C20 C21 O4 . . . . 1.7(4) ?
C19 C20 C21 O4 . . . . -178.2(3) ?
O5 C20 C21 C22 . . . . -179.1(3) ?
C19 C20 C21 C22 . . . . 1.0(5) ?
C25 O4 C21 C20 . . . . -88.7(4) ?
C25 O4 C21 C22 . . . . 92.1(4) ?
C24 O3 C22 C21 . . . . 172.9(3) ?
C24 O3 C22 C23 . . . . -9.1(5) ?
C20 C21 C22 O3 . . . . 179.8(3) ?
O4 C21 C22 O3 . . . . -1.0(4) ?
C20 C21 C22 C23 . . . . 1.7(5) ?
O4 C21 C22 C23 . . . . -179.1(3) ?
C19 C18 C23 C22 . . . . 0.6(4) ?
C8 C18 C23 C22 . . . . 179.4(3) ?
O3 C22 C23 C18 . . . . 179.6(3) ?
C21 C22 C23 C18 . . . . -2.5(5) ?

loop_
_cod_related_entry_id
_cod_related_entry_database
_cod_related_entry_code
1 ChemSpider 30656374
